data_1515287
loop_
_publ_author_name
'Muldoon, John'
'Bucur, Claudiu B.'
'Oliver, Allen G.'
'Sugimoto, Tsuyoshi'
'Matsui, Masaki'
'Kim, Hee Soo'
'Allred, Gary D.'
'Zajicek, Jaroslav'
'Kotani, Yukinari'

_publ_section_title
;
 Electrolyte roadblocks to a magnesium rechargeable battery
;
_journal_issue 3
_journal_name_full 'Energy &amp; Environmental Science'
_journal_page_first 5941
_journal_paper_doi 10.1039/c2ee03029b
_journal_volume 5
_journal_year 2012
_chemical_formula_moiety 'C24 H48 Cl3 Mg2 O6, C12 H10 Al Cl2'
_chemical_formula_sum 'C36 H58 Al Cl5 Mg2 O6'
_chemical_formula_weight 839.67
_chemical_name_systematic
;
?
;
_space_group_IT_number 2
_symmetry_cell_setting triclinic
_symmetry_space_group_name_Hall '-P 1'
_symmetry_space_group_name_H-M 'P -1'
_atom_sites_solution_hydrogens geom
_atom_sites_solution_primary direct
_atom_sites_solution_secondary difmap
_audit_creation_method SHELXL-97
_cell_angle_alpha 77.7570(10)
_cell_angle_beta 85.9360(10)
_cell_angle_gamma 72.0740(10)
_cell_formula_units_Z 2
_cell_length_a 12.9569(3)
_cell_length_b 13.0714(3)
_cell_length_c 13.4709(3)
_cell_measurement_reflns_used 9651
_cell_measurement_temperature 100(2)
_cell_measurement_theta_max 26.35
_cell_measurement_theta_min 2.25
_cell_volume 2121.33(8)
_computing_cell_refinement 'Bruker SAINT v7.60A'
_computing_data_collection 'Bruker APEX-II v2009-7'
_computing_data_reduction 'Bruker SAINT v7.60A'
_computing_structure_refinement 'SHELXL-97 (Sheldrick, 2008)'
_computing_structure_solution 'SHELXS-97 (Sheldrick, 2008)'
_diffrn_ambient_temperature 100(2)
_diffrn_detector_area_resol_mean 8.33
_diffrn_measured_fraction_theta_full 0.987
_diffrn_measured_fraction_theta_max 0.987
_diffrn_measurement_device_type 'Bruker APEX-II'
_diffrn_measurement_method 'combination of \w and \f-scans '
_diffrn_radiation_monochromator graphite
_diffrn_radiation_source 'fine-focus sealed tube'
_diffrn_radiation_type MoK\a
_diffrn_radiation_wavelength 0.71073
_diffrn_reflns_av_R_equivalents 0.0310
_diffrn_reflns_av_sigmaI/netI 0.0363
_diffrn_reflns_limit_h_max 16
_diffrn_reflns_limit_h_min -16
_diffrn_reflns_limit_k_max 16
_diffrn_reflns_limit_k_min -16
_diffrn_reflns_limit_l_max 16
_diffrn_reflns_limit_l_min -16
_diffrn_reflns_number 29686
_diffrn_reflns_theta_full 26.40
_diffrn_reflns_theta_max 26.40
_diffrn_reflns_theta_min 1.55
_exptl_absorpt_coefficient_mu 0.433
_exptl_absorpt_correction_T_max 1.0000
_exptl_absorpt_correction_T_min 0.8890
_exptl_absorpt_correction_type numerical
_exptl_absorpt_process_details 'SADABS, Sheldrick, 2008'
_exptl_crystal_colour colorless
_exptl_crystal_density_diffrn 1.315
_exptl_crystal_density_method 'not measured'
_exptl_crystal_description block
_exptl_crystal_F_000 888
_exptl_crystal_size_max 0.21
_exptl_crystal_size_mid 0.16
_exptl_crystal_size_min 0.10
_refine_diff_density_max 0.730
_refine_diff_density_min -0.313
_refine_diff_density_rms 0.052
_refine_ls_extinction_method none
_refine_ls_goodness_of_fit_ref 1.022
_refine_ls_hydrogen_treatment constr
_refine_ls_matrix_type full
_refine_ls_number_parameters 451
_refine_ls_number_reflns 8601
_refine_ls_number_restraints 0
_refine_ls_restrained_S_all 1.022
_refine_ls_R_factor_all 0.0478
_refine_ls_R_factor_gt 0.0331
_refine_ls_shift/su_max 0.002
_refine_ls_shift/su_mean 0.000
_refine_ls_structure_factor_coef Fsqd
_refine_ls_weighting_details 'calc w=1/[\s^2^(Fo^2^)+(0.0314P)^2^+0.9662P] where P=(Fo^2^+2Fc^2^)/3'
_refine_ls_weighting_scheme calc
_refine_ls_wR_factor_gt 0.0735
_refine_ls_wR_factor_ref 0.0797
_reflns_number_gt 6821
_reflns_number_total 8601
_reflns_threshold_expression >2sigma(I)
_cod_data_source_file c2ee03029b.txt
_cod_data_source_block cmpd2
_cod_original_sg_symbol_H-M P-1
_cod_database_code 1515287

loop_
_symmetry_equiv_pos_as_xyz
'x, y, z'
'-x, -y, -z'

loop_
_atom_site_label
_atom_site_type_symbol
_atom_site_fract_x
_atom_site_fract_y
_atom_site_fract_z
_atom_site_U_iso_or_equiv
_atom_site_adp_type
_atom_site_occupancy
_atom_site_symmetry_multiplicity
_atom_site_calc_flag
_atom_site_refinement_flags
Mg1 Mg 0.19145(5) 0.62555(5) 0.56277(4) 0.01910(14) Uani 1 1 d .
Mg2 Mg 0.18602(5) 0.79534(5) 0.35742(4) 0.01890(14) Uani 1 1 d .
Cl1 Cl 0.11988(4) 0.62939(4) 0.39280(3) 0.02255(11) Uani 1 1 d .
Cl2 Cl 0.09738(4) 0.82869(3) 0.52320(3) 0.02075(10) Uani 1 1 d .
Cl3 Cl 0.34644(4) 0.67258(4) 0.46309(3) 0.02218(11) Uani 1 1 d .
O1 O 0.26463(10) 0.62737(10) 0.69396(9) 0.0218(3) Uani 1 1 d .
O2 O 0.25938(10) 0.45632(10) 0.58292(10) 0.0228(3) Uani 1 1 d .
O3 O 0.05716(10) 0.60349(10) 0.64590(9) 0.0215(3) Uani 1 1 d .
O4 O 0.23335(10) 0.93804(10) 0.33754(9) 0.0203(3) Uani 1 1 d .
O5 O 0.27176(11) 0.76338(10) 0.22665(9) 0.0237(3) Uani 1 1 d .
O6 O 0.04738(10) 0.88029(10) 0.26813(9) 0.0210(3) Uani 1 1 d .
C1 C 0.26038(17) 0.72891(16) 0.72470(14) 0.0264(4) Uani 1 1 d .
H1A H 0.1849 0.7694 0.7403 0.032 Uiso 1 1 calc R
H1B H 0.2896 0.7767 0.6704 0.032 Uiso 1 1 calc R
C2 C 0.33007(17) 0.69284(17) 0.81847(15) 0.0283(5) Uani 1 1 d .
H2A H 0.2892 0.6705 0.8798 0.034 Uiso 1 1 calc R
H2B H 0.3588 0.7517 0.8288 0.034 Uiso 1 1 calc R
C3 C 0.42036(18) 0.59570(17) 0.79334(17) 0.0335(5) Uani 1 1 d .
H3A H 0.4772 0.6203 0.7509 0.040 Uiso 1 1 calc R
H3B H 0.4540 0.5447 0.8559 0.040 Uiso 1 1 calc R
C4 C 0.36289(17) 0.54182(16) 0.73534(16) 0.0295(5) Uani 1 1 d .
H4A H 0.4098 0.5133 0.6799 0.035 Uiso 1 1 calc R
H4B H 0.3441 0.4801 0.7812 0.035 Uiso 1 1 calc R
C5 C 0.35232(18) 0.40173(16) 0.52554(17) 0.0328(5) Uani 1 1 d .
H5A H 0.4134 0.4319 0.5273 0.039 Uiso 1 1 calc R
H5B H 0.3327 0.4104 0.4539 0.039 Uiso 1 1 calc R
C6 C 0.38175(19) 0.28305(17) 0.57855(18) 0.0390(5) Uani 1 1 d .
H6A H 0.4200 0.2342 0.5319 0.047 Uiso 1 1 calc R
H6B H 0.4281 0.2691 0.6383 0.047 Uiso 1 1 calc R
C7 C 0.27331(18) 0.26699(17) 0.61018(17) 0.0351(5) Uani 1 1 d .
H7A H 0.2804 0.2055 0.6692 0.042 Uiso 1 1 calc R
H7B H 0.2388 0.2523 0.5536 0.042 Uiso 1 1 calc R
C8 C 0.20890(17) 0.37502(15) 0.63800(15) 0.0263(4) Uani 1 1 d .
H8A H 0.1322 0.3949 0.6177 0.032 Uiso 1 1 calc R
H8B H 0.2116 0.3703 0.7122 0.032 Uiso 1 1 calc R
C9 C 0.04521(17) 0.58462(17) 0.75606(14) 0.0267(4) Uani 1 1 d .
H9A H 0.0360 0.6528 0.7812 0.032 Uiso 1 1 calc R
H9B H 0.1092 0.5269 0.7892 0.032 Uiso 1 1 calc R
C10 C -0.05540(17) 0.54822(17) 0.77607(15) 0.0273(4) Uani 1 1 d .
H10A H -0.0878 0.5597 0.8431 0.033 Uiso 1 1 calc R
H10B H -0.0400 0.4701 0.7723 0.033 Uiso 1 1 calc R
C11 C -0.12829(16) 0.62397(16) 0.68948(15) 0.0279(4) Uani 1 1 d .
H11A H -0.1849 0.5928 0.6750 0.033 Uiso 1 1 calc R
H11B H -0.1635 0.6975 0.7054 0.033 Uiso 1 1 calc R
C12 C -0.04980(16) 0.62969(17) 0.60115(15) 0.0259(4) Uani 1 1 d .
H12A H -0.0500 0.5761 0.5592 0.031 Uiso 1 1 calc R
H12B H -0.0700 0.7041 0.5578 0.031 Uiso 1 1 calc R
C13 C 0.17367(16) 1.03597(15) 0.37679(15) 0.0239(4) Uani 1 1 d .
H13A H 0.1041 1.0286 0.4080 0.029 Uiso 1 1 calc R
H13B H 0.1582 1.1019 0.3216 0.029 Uiso 1 1 calc R
C14 C 0.24720(18) 1.04460(19) 0.45622(17) 0.0376(5) Uani 1 1 d .
H14A H 0.2160 1.0308 0.5252 0.045 Uiso 1 1 calc R
H14B H 0.2574 1.1183 0.4424 0.045 Uiso 1 1 calc R
C15 C 0.35488(16) 0.95631(16) 0.44661(14) 0.0258(4) Uani 1 1 d .
H15A H 0.4172 0.9843 0.4494 0.031 Uiso 1 1 calc R
H15B H 0.3624 0.8904 0.5010 0.031 Uiso 1 1 calc R
C16 C 0.34679(15) 0.93128(16) 0.34356(14) 0.0223(4) Uani 1 1 d .
H16A H 0.3664 0.9859 0.2888 0.027 Uiso 1 1 calc R
H16B H 0.3946 0.8570 0.3389 0.027 Uiso 1 1 calc R
C17 C 0.3217(2) 0.65340(18) 0.20449(17) 0.0407(6) Uani 1 1 d .
H17A H 0.2659 0.6162 0.2034 0.049 Uiso 1 1 calc R
H17B H 0.3762 0.6081 0.2567 0.049 Uiso 1 1 calc R
C18 C 0.37490(19) 0.66958(18) 0.10221(16) 0.0339(5) Uani 1 1 d .
H18A H 0.3667 0.6171 0.0622 0.041 Uiso 1 1 calc R
H18B H 0.4531 0.6601 0.1089 0.041 Uiso 1 1 calc R
C19 C 0.31453(18) 0.78705(17) 0.05277(15) 0.0312(5) Uani 1 1 d .
H19A H 0.3598 0.8188 0.0005 0.037 Uiso 1 1 calc R
H19B H 0.2461 0.7913 0.0215 0.037 Uiso 1 1 calc R
C20 C 0.29286(17) 0.84413(16) 0.14166(14) 0.0259(4) Uani 1 1 d .
H20A H 0.3566 0.8656 0.1553 0.031 Uiso 1 1 calc R
H20B H 0.2293 0.9106 0.1286 0.031 Uiso 1 1 calc R
C21 C 0.02641(16) 0.84014(17) 0.18015(14) 0.0271(4) Uani 1 1 d .
H21A H 0.0639 0.7605 0.1877 0.033 Uiso 1 1 calc R
H21B H 0.0523 0.8792 0.1169 0.033 Uiso 1 1 calc R
C22 C -0.09493(18) 0.8626(2) 0.17723(17) 0.0373(5) Uani 1 1 d .
H22A H -0.1168 0.7989 0.2152 0.045 Uiso 1 1 calc R
H22B H -0.1211 0.8807 0.1065 0.045 Uiso 1 1 calc R
C23 C -0.13774(16) 0.96108(18) 0.22866(16) 0.0311(5) Uani 1 1 d .
H23A H -0.1383 1.0304 0.1812 0.037 Uiso 1 1 calc R
H23B H -0.2117 0.9672 0.2565 0.037 Uiso 1 1 calc R
C24 C -0.05626(16) 0.93305(18) 0.31190(15) 0.0299(5) Uani 1 1 d .
H24A H -0.0541 1.0002 0.3335 0.036 Uiso 1 1 calc R
H24B H -0.0746 0.8826 0.3715 0.036 Uiso 1 1 calc R
Al1 Al 0.31255(5) 0.27824(5) 0.02108(4) 0.02245(13) Uani 1 1 d .
Cl4 Cl 0.37992(4) 0.24056(4) -0.12521(4) 0.03246(12) Uani 1 1 d .
Cl5 Cl 0.29198(5) 0.45145(4) 0.01385(4) 0.03436(13) Uani 1 1 d .
C25 C 0.41580(15) 0.18821(15) 0.13038(14) 0.0222(4) Uani 1 1 d .
C26 C 0.41380(16) 0.22154(16) 0.22301(15) 0.0257(4) Uani 1 1 d .
H26A H 0.3634 0.2893 0.2318 0.031 Uiso 1 1 calc R
C27 C 0.48321(16) 0.15863(17) 0.30246(15) 0.0279(5) Uani 1 1 d .
H27A H 0.4791 0.1835 0.3644 0.033 Uiso 1 1 calc R
C28 C 0.55823(16) 0.05988(17) 0.29151(15) 0.0266(4) Uani 1 1 d .
H28A H 0.6063 0.0172 0.3453 0.032 Uiso 1 1 calc R
C29 C 0.56230(16) 0.02405(17) 0.20114(15) 0.0276(4) Uani 1 1 d .
H29A H 0.6130 -0.0438 0.1929 0.033 Uiso 1 1 calc R
C30 C 0.49229(16) 0.08728(16) 0.12279(14) 0.0250(4) Uani 1 1 d .
H30A H 0.4963 0.0612 0.0615 0.030 Uiso 1 1 calc R
C31 C 0.16804(16) 0.25446(15) 0.04014(14) 0.0223(4) Uani 1 1 d .
C32 C 0.07300(17) 0.32978(16) -0.00468(15) 0.0267(4) Uani 1 1 d .
H32A H 0.0770 0.3970 -0.0461 0.032 Uiso 1 1 calc R
C33 C -0.02687(17) 0.31000(16) 0.00907(15) 0.0274(4) Uani 1 1 d .
H34A H -0.0898 0.3630 -0.0225 0.033 Uiso 1 1 calc R
C35 C -0.03384(17) 0.21228(17) 0.06930(15) 0.0275(4) Uani 1 1 d .
H35A H -0.1017 0.1978 0.0788 0.033 Uiso 1 1 calc R
C36 C 0.05793(17) 0.13599(17) 0.11548(15) 0.0282(5) Uani 1 1 d .
H36A H 0.0534 0.0691 0.1573 0.034 Uiso 1 1 calc R
C37 C 0.15716(17) 0.15765(16) 0.10045(15) 0.0264(4) Uani 1 1 d .
H37A H 0.2197 0.1045 0.1325 0.032 Uiso 1 1 calc R

loop_
_atom_site_aniso_label
_atom_site_aniso_U_11
_atom_site_aniso_U_22
_atom_site_aniso_U_33
_atom_site_aniso_U_23
_atom_site_aniso_U_13
_atom_site_aniso_U_12
Mg1 0.0214(3) 0.0156(3) 0.0210(3) -0.0039(2) 0.0016(3) -0.0067(3)
Mg2 0.0218(3) 0.0164(3) 0.0198(3) -0.0049(2) 0.0014(3) -0.0071(3)
Cl1 0.0283(3) 0.0196(2) 0.0234(2) -0.00630(18) 0.00057(19) -0.0114(2)
Cl2 0.0249(3) 0.0158(2) 0.0208(2) -0.00481(17) 0.00163(18) -0.00463(19)
Cl3 0.0208(2) 0.0196(2) 0.0253(2) -0.00199(18) 0.00103(18) -0.00667(19)
O1 0.0251(7) 0.0168(6) 0.0241(7) -0.0046(5) -0.0017(6) -0.0062(6)
O2 0.0238(7) 0.0152(6) 0.0284(7) -0.0039(5) 0.0042(6) -0.0060(6)
O3 0.0210(7) 0.0235(7) 0.0201(7) -0.0037(5) 0.0014(5) -0.0075(6)
O4 0.0199(7) 0.0178(6) 0.0249(7) -0.0066(5) 0.0014(5) -0.0071(6)
O5 0.0302(8) 0.0179(7) 0.0217(7) -0.0054(5) 0.0061(6) -0.0056(6)
O6 0.0213(7) 0.0213(7) 0.0216(7) -0.0074(5) 0.0003(5) -0.0062(6)
C1 0.0346(12) 0.0203(10) 0.0263(10) -0.0074(8) -0.0014(9) -0.0094(9)
C2 0.0333(12) 0.0279(11) 0.0270(10) -0.0054(8) -0.0043(9) -0.0132(10)
C3 0.0316(12) 0.0283(11) 0.0420(13) -0.0083(9) -0.0091(10) -0.0083(10)
C4 0.0306(12) 0.0215(10) 0.0352(11) -0.0042(9) -0.0082(9) -0.0054(9)
C5 0.0315(12) 0.0232(11) 0.0407(12) -0.0107(9) 0.0095(10) -0.0032(10)
C6 0.0374(14) 0.0249(11) 0.0504(14) -0.0102(10) 0.0063(11) -0.0029(10)
C7 0.0421(14) 0.0194(10) 0.0437(13) -0.0083(9) 0.0008(11) -0.0083(10)
C8 0.0308(12) 0.0170(10) 0.0321(11) -0.0024(8) 0.0011(9) -0.0106(9)
C9 0.0325(12) 0.0300(11) 0.0219(10) -0.0087(8) 0.0045(8) -0.0143(10)
C10 0.0322(12) 0.0277(11) 0.0265(10) -0.0093(8) 0.0086(9) -0.0151(10)
C11 0.0247(11) 0.0244(10) 0.0366(12) -0.0095(9) 0.0062(9) -0.0095(9)
C12 0.0233(11) 0.0263(10) 0.0292(10) -0.0036(8) -0.0019(8) -0.0097(9)
C13 0.0253(11) 0.0150(9) 0.0302(10) -0.0054(8) 0.0007(8) -0.0039(8)
C14 0.0363(13) 0.0427(13) 0.0399(13) -0.0248(11) -0.0014(10) -0.0094(11)
C15 0.0288(11) 0.0276(11) 0.0245(10) -0.0048(8) -0.0015(8) -0.0136(9)
C16 0.0204(10) 0.0223(10) 0.0266(10) -0.0046(8) 0.0006(8) -0.0104(8)
C17 0.0545(16) 0.0238(11) 0.0350(12) -0.0112(9) 0.0081(11) 0.0026(11)
C18 0.0383(13) 0.0345(12) 0.0362(12) -0.0188(10) 0.0078(10) -0.0153(11)
C19 0.0339(12) 0.0391(12) 0.0241(10) -0.0098(9) 0.0044(9) -0.0149(10)
C20 0.0308(12) 0.0259(10) 0.0218(10) -0.0033(8) 0.0042(8) -0.0117(9)
C21 0.0298(12) 0.0310(11) 0.0232(10) -0.0088(8) -0.0038(8) -0.0099(9)
C22 0.0298(12) 0.0520(15) 0.0390(13) -0.0216(11) 0.0026(10) -0.0174(11)
C23 0.0201(11) 0.0375(12) 0.0356(12) -0.0067(9) -0.0018(9) -0.0088(10)
C24 0.0231(11) 0.0346(12) 0.0322(11) -0.0142(9) 0.0020(9) -0.0048(9)
Al1 0.0244(3) 0.0187(3) 0.0249(3) -0.0028(2) -0.0013(2) -0.0082(3)
Cl4 0.0391(3) 0.0323(3) 0.0270(3) -0.0077(2) 0.0020(2) -0.0116(2)
Cl5 0.0394(3) 0.0200(2) 0.0453(3) -0.0056(2) 0.0024(2) -0.0124(2)
C25 0.0211(10) 0.0224(10) 0.0264(10) -0.0039(8) -0.0004(8) -0.0119(8)
C26 0.0229(11) 0.0253(10) 0.0307(11) -0.0087(8) 0.0038(8) -0.0086(9)
C27 0.0277(11) 0.0356(12) 0.0244(10) -0.0097(9) 0.0007(8) -0.0132(10)
C28 0.0235(11) 0.0303(11) 0.0265(10) -0.0016(8) -0.0026(8) -0.0111(9)
C29 0.0229(11) 0.0239(10) 0.0358(11) -0.0058(9) 0.0001(9) -0.0067(9)
C30 0.0278(11) 0.0268(11) 0.0242(10) -0.0081(8) 0.0011(8) -0.0118(9)
C31 0.0256(11) 0.0198(9) 0.0221(10) -0.0071(8) -0.0017(8) -0.0053(8)
C32 0.0316(12) 0.0223(10) 0.0255(10) -0.0020(8) -0.0029(9) -0.0084(9)
C33 0.0253(11) 0.0276(11) 0.0265(10) -0.0068(8) -0.0059(8) -0.0019(9)
C35 0.0256(11) 0.0341(11) 0.0278(11) -0.0118(9) 0.0015(9) -0.0126(10)
C36 0.0329(12) 0.0247(10) 0.0292(11) -0.0021(8) -0.0007(9) -0.0141(10)
C37 0.0265(11) 0.0247(10) 0.0282(10) -0.0033(8) -0.0054(8) -0.0080(9)

loop_
_atom_type_symbol
_atom_type_description
_atom_type_scat_dispersion_real
_atom_type_scat_dispersion_imag
_atom_type_scat_source
C C 0.0033 0.0016 'International Tables Vol C Tables 4.2.6.8 and 6.1.1.4'
H H 0.0000 0.0000 'International Tables Vol C Tables 4.2.6.8 and 6.1.1.4'
O O 0.0106 0.0060 'International Tables Vol C Tables 4.2.6.8 and 6.1.1.4'
Mg Mg 0.0486 0.0363 'International Tables Vol C Tables 4.2.6.8 and 6.1.1.4'
Al Al 0.0645 0.0514 'International Tables Vol C Tables 4.2.6.8 and 6.1.1.4'
Cl Cl 0.1484 0.1585 'International Tables Vol C Tables 4.2.6.8 and 6.1.1.4'

loop_
_geom_angle_atom_site_label_1
_geom_angle_atom_site_label_2
_geom_angle_atom_site_label_3
_geom_angle
O3 Mg1 O1 90.26(5)
O3 Mg1 O2 89.85(5)
O1 Mg1 O2 91.02(5)
O3 Mg1 Cl3 174.12(5)
O1 Mg1 Cl3 88.62(4)
O2 Mg1 Cl3 95.94(4)
O3 Mg1 Cl2 89.16(4)
O1 Mg1 Cl2 95.12(4)
O2 Mg1 Cl2 173.79(5)
Cl3 Mg1 Cl2 85.20(2)
O3 Mg1 Cl1 96.07(4)
O1 Mg1 Cl1 173.61(5)
O2 Mg1 Cl1 89.86(4)
Cl3 Mg1 Cl1 84.99(2)
Cl2 Mg1 Cl1 84.15(2)
O3 Mg1 Mg2 125.42(4)
O1 Mg1 Mg2 123.84(4)
O2 Mg1 Mg2 125.72(4)
Cl3 Mg1 Mg2 51.311(19)
Cl2 Mg1 Mg2 50.850(18)
Cl1 Mg1 Mg2 51.202(18)
O5 Mg2 O4 87.85(5)
O5 Mg2 O6 88.79(5)
O4 Mg2 O6 91.13(5)
O5 Mg2 Cl2 175.13(5)
O4 Mg2 Cl2 90.97(4)
O6 Mg2 Cl2 95.95(4)
O5 Mg2 Cl1 96.69(4)
O4 Mg2 Cl1 175.43(5)
O6 Mg2 Cl1 88.47(4)
Cl2 Mg2 Cl1 84.55(2)
O5 Mg2 Cl3 90.20(4)
O4 Mg2 Cl3 95.80(4)
O6 Mg2 Cl3 172.96(4)
Cl2 Mg2 Cl3 85.22(2)
Cl1 Mg2 Cl3 84.73(2)
O5 Mg2 Mg1 126.25(4)
O4 Mg2 Mg1 125.97(4)
O6 Mg2 Mg1 125.13(4)
Cl2 Mg2 Mg1 51.320(18)
Cl1 Mg2 Mg1 51.282(18)
Cl3 Mg2 Mg1 50.872(18)
Mg2 Cl1 Mg1 77.52(2)
Mg2 Cl2 Mg1 77.83(2)
Mg1 Cl3 Mg2 77.82(2)
C1 O1 C4 108.91(14)
C1 O1 Mg1 122.44(11)
C4 O1 Mg1 122.51(11)
C5 O2 C8 108.95(14)
C5 O2 Mg1 124.34(11)
C8 O2 Mg1 125.39(11)
C9 O3 C12 108.47(14)
C9 O3 Mg1 126.86(11)
C12 O3 Mg1 123.34(11)
C16 O4 C13 104.85(13)
C16 O4 Mg2 120.71(11)
C13 O4 Mg2 124.68(11)
C20 O5 C17 108.69(14)
C20 O5 Mg2 126.51(11)
C17 O5 Mg2 124.80(11)
C24 O6 C21 108.42(14)
C24 O6 Mg2 122.23(11)
C21 O6 Mg2 120.33(11)
O1 C1 C2 104.76(15)
C1 C2 C3 102.11(16)
C4 C3 C2 103.54(17)
O1 C4 C3 106.05(15)
O2 C5 C6 104.27(16)
C7 C6 C5 103.00(18)
C6 C7 C8 103.42(16)
O2 C8 C7 106.08(16)
O3 C9 C10 104.15(15)
C9 C10 C11 101.30(15)
C12 C11 C10 102.94(16)
O3 C12 C11 106.09(15)
O4 C13 C14 105.67(15)
C13 C14 C15 104.96(16)
C16 C15 C14 103.01(16)
O4 C16 C15 103.39(15)
O5 C17 C18 106.34(17)
C17 C18 C19 103.79(17)
C20 C19 C18 102.26(16)
O5 C20 C19 104.67(15)
O6 C21 C22 106.06(16)
C21 C22 C23 102.69(16)
C24 C23 C22 101.57(17)
O6 C24 C23 105.32(16)
C25 Al1 C31 113.17(8)
C25 Al1 Cl5 109.53(6)
C31 Al1 Cl5 108.53(6)
C25 Al1 Cl4 109.28(6)
C31 Al1 Cl4 108.93(6)
Cl5 Al1 Cl4 107.23(3)
C26 C25 C30 115.75(18)
C26 C25 Al1 120.74(15)
C30 C25 Al1 123.48(14)
C27 C26 C25 122.18(19)
C28 C27 C26 120.23(18)
C27 C28 C29 119.21(19)
C28 C29 C30 119.94(19)
C29 C30 C25 122.67(18)
C37 C31 C32 116.17(18)
C37 C31 Al1 119.92(15)
C32 C31 Al1 123.91(14)
C33 C32 C31 122.52(18)
C35 C33 C32 119.36(19)
C36 C35 C33 119.97(19)
C35 C36 C37 119.60(18)
C36 C37 C31 122.38(19)
O1 C1 H1A 110.8
C2 C1 H1A 110.8
O1 C1 H1B 110.8
C2 C1 H1B 110.8
H1A C1 H1B 108.9
C1 C2 H2A 111.3
C3 C2 H2A 111.3
C1 C2 H2B 111.3
C3 C2 H2B 111.3
H2A C2 H2B 109.2
C4 C3 H3A 111.1
C2 C3 H3A 111.1
C4 C3 H3B 111.1
C2 C3 H3B 111.1
H3A C3 H3B 109.0
O1 C4 H4A 110.5
C3 C4 H4A 110.5
O1 C4 H4B 110.5
C3 C4 H4B 110.5
H4A C4 H4B 108.7
O2 C5 H5A 110.9
C6 C5 H5A 110.9
O2 C5 H5B 110.9
C6 C5 H5B 110.9
H5A C5 H5B 108.9
C7 C6 H6A 111.2
C5 C6 H6A 111.2
C7 C6 H6B 111.2
C5 C6 H6B 111.2
H6A C6 H6B 109.1
C6 C7 H7A 111.1
C8 C7 H7A 111.1
C6 C7 H7B 111.1
C8 C7 H7B 111.1
H7A C7 H7B 109.0
O2 C8 H8A 110.5
C7 C8 H8A 110.5
O2 C8 H8B 110.5
C7 C8 H8B 110.5
H8A C8 H8B 108.7
O3 C9 H9A 110.9
C10 C9 H9A 110.9
O3 C9 H9B 110.9
C10 C9 H9B 110.9
H9A C9 H9B 108.9
C9 C10 H10A 111.5
C11 C10 H10A 111.5
C9 C10 H10B 111.5
C11 C10 H10B 111.5
H10A C10 H10B 109.3
C12 C11 H11A 111.2
C10 C11 H11A 111.2
C12 C11 H11B 111.2
C10 C11 H11B 111.2
H11A C11 H11B 109.1
O3 C12 H12A 110.5
C11 C12 H12A 110.5
O3 C12 H12B 110.5
C11 C12 H12B 110.5
H12A C12 H12B 108.7
O4 C13 H13A 110.6
C14 C13 H13A 110.6
O4 C13 H13B 110.6
C14 C13 H13B 110.6
H13A C13 H13B 108.7
C13 C14 H14A 110.8
C15 C14 H14A 110.8
C13 C14 H14B 110.8
C15 C14 H14B 110.8
H14A C14 H14B 108.8
C16 C15 H15A 111.2
C14 C15 H15A 111.2
C16 C15 H15B 111.2
C14 C15 H15B 111.2
H15A C15 H15B 109.1
O4 C16 H16A 111.1
C15 C16 H16A 111.1
O4 C16 H16B 111.1
C15 C16 H16B 111.1
H16A C16 H16B 109.0
O5 C17 H17A 110.5
C18 C17 H17A 110.5
O5 C17 H17B 110.5
C18 C17 H17B 110.5
H17A C17 H17B 108.7
C17 C18 H18A 111.0
C19 C18 H18A 111.0
C17 C18 H18B 111.0
C19 C18 H18B 111.0
H18A C18 H18B 109.0
C20 C19 H19A 111.3
C18 C19 H19A 111.3
C20 C19 H19B 111.3
C18 C19 H19B 111.3
H19A C19 H19B 109.2
O5 C20 H20A 110.8
C19 C20 H20A 110.8
O5 C20 H20B 110.8
C19 C20 H20B 110.8
H20A C20 H20B 108.9
O6 C21 H21A 110.5
C22 C21 H21A 110.5
O6 C21 H21B 110.5
C22 C21 H21B 110.5
H21A C21 H21B 108.7
C21 C22 H22A 111.2
C23 C22 H22A 111.2
C21 C22 H22B 111.2
C23 C22 H22B 111.2
H22A C22 H22B 109.1
C24 C23 H23A 111.5
C22 C23 H23A 111.5
C24 C23 H23B 111.5
C22 C23 H23B 111.5
H23A C23 H23B 109.3
O6 C24 H24A 110.7
C23 C24 H24A 110.7
O6 C24 H24B 110.7
C23 C24 H24B 110.7
H24A C24 H24B 108.8
C27 C26 H26A 118.9
C25 C26 H26A 118.9
C28 C27 H27A 119.9
C26 C27 H27A 119.9
C27 C28 H28A 120.4
C29 C28 H28A 120.4
C28 C29 H29A 120.0
C30 C29 H29A 120.0
C29 C30 H30A 118.7
C25 C30 H30A 118.7
C33 C32 H32A 118.7
C31 C32 H32A 118.7
C35 C33 H34A 120.3
C32 C33 H34A 120.3
C36 C35 H35A 120.0
C33 C35 H35A 120.0
C35 C36 H36A 120.2
C37 C36 H36A 120.2
C36 C37 H37A 118.8
C31 C37 H37A 118.8

loop_
_geom_bond_atom_site_label_1
_geom_bond_atom_site_label_2
_geom_bond_distance
Mg1 O3 2.0640(14)
Mg1 O1 2.0717(13)
Mg1 O2 2.0791(14)
Mg1 Cl3 2.4983(7)
Mg1 Cl2 2.5140(7)
Mg1 Cl1 2.5156(7)
Mg1 Mg2 3.1480(8)
Mg2 O5 2.0643(14)
Mg2 O4 2.0968(13)
Mg2 O6 2.1020(14)
Mg2 Cl2 2.4974(7)
Mg2 Cl1 2.5128(7)
Mg2 Cl3 2.5138(8)
O1 C1 1.456(2)
O1 C4 1.464(2)
O2 C5 1.459(2)
O2 C8 1.460(2)
O3 C9 1.457(2)
O3 C12 1.463(2)
O4 C16 1.452(2)
O4 C13 1.461(2)
O5 C20 1.456(2)
O5 C17 1.469(2)
O6 C24 1.455(2)
O6 C21 1.467(2)
C1 C2 1.510(3)
C2 C3 1.519(3)
C3 C4 1.516(3)
C5 C6 1.505(3)
C6 C7 1.503(3)
C7 C8 1.512(3)
C9 C10 1.509(3)
C10 C11 1.524(3)
C11 C12 1.514(3)
C13 C14 1.526(3)
C14 C15 1.530(3)
C15 C16 1.510(3)
C17 C18 1.500(3)
C18 C19 1.521(3)
C19 C20 1.507(3)
C21 C22 1.510(3)
C22 C23 1.526(3)
C23 C24 1.504(3)
Al1 C25 1.979(2)
Al1 C31 1.981(2)
Al1 Cl5 2.1783(7)
Al1 Cl4 2.1889(8)
C25 C26 1.402(3)
C25 C30 1.404(3)
C26 C27 1.392(3)
C27 C28 1.386(3)
C28 C29 1.386(3)
C29 C30 1.387(3)
C31 C37 1.392(3)
C31 C32 1.399(3)
C32 C33 1.388(3)
C33 C35 1.385(3)
C35 C36 1.381(3)
C36 C37 1.392(3)
C1 H1A 0.9900
C1 H1B 0.9900
C2 H2A 0.9900
C2 H2B 0.9900
C3 H3A 0.9900
C3 H3B 0.9900
C4 H4A 0.9900
C4 H4B 0.9900
C5 H5A 0.9900
C5 H5B 0.9900
C6 H6A 0.9900
C6 H6B 0.9900
C7 H7A 0.9900
C7 H7B 0.9900
C8 H8A 0.9900
C8 H8B 0.9900
C9 H9A 0.9900
C9 H9B 0.9900
C10 H10A 0.9900
C10 H10B 0.9900
C11 H11A 0.9900
C11 H11B 0.9900
C12 H12A 0.9900
C12 H12B 0.9900
C13 H13A 0.9900
C13 H13B 0.9900
C14 H14A 0.9900
C14 H14B 0.9900
C15 H15A 0.9900
C15 H15B 0.9900
C16 H16A 0.9900
C16 H16B 0.9900
C17 H17A 0.9900
C17 H17B 0.9900
C18 H18A 0.9900
C18 H18B 0.9900
C19 H19A 0.9900
C19 H19B 0.9900
C20 H20A 0.9900
C20 H20B 0.9900
C21 H21A 0.9900
C21 H21B 0.9900
C22 H22A 0.9900
C22 H22B 0.9900
C23 H23A 0.9900
C23 H23B 0.9900
C24 H24A 0.9900
C24 H24B 0.9900
C26 H26A 0.9500
C27 H27A 0.9500
C28 H28A 0.9500
C29 H29A 0.9500
C30 H30A 0.9500
C32 H32A 0.9500
C33 H34A 0.9500
C35 H35A 0.9500
C36 H36A 0.9500
C37 H37A 0.9500

loop_
_geom_torsion_atom_site_label_1
_geom_torsion_atom_site_label_2
_geom_torsion_atom_site_label_3
_geom_torsion_atom_site_label_4
_geom_torsion
O3 Mg1 Mg2 O5 -132.35(7)
O1 Mg1 Mg2 O5 108.73(7)
O2 Mg1 Mg2 O5 -11.85(8)
Cl3 Mg1 Mg2 O5 53.77(5)
Cl2 Mg1 Mg2 O5 174.68(6)
Cl1 Mg1 Mg2 O5 -66.25(6)
O3 Mg1 Mg2 O4 109.31(7)
O1 Mg1 Mg2 O4 -9.61(8)
O2 Mg1 Mg2 O4 -130.19(7)
Cl3 Mg1 Mg2 O4 -64.57(5)
Cl2 Mg1 Mg2 O4 56.34(5)
Cl1 Mg1 Mg2 O4 175.41(6)
O3 Mg1 Mg2 O6 -13.40(8)
O1 Mg1 Mg2 O6 -132.32(7)
O2 Mg1 Mg2 O6 107.10(7)
Cl3 Mg1 Mg2 O6 172.72(5)
Cl2 Mg1 Mg2 O6 -66.37(5)
Cl1 Mg1 Mg2 O6 52.70(5)
O3 Mg1 Mg2 Cl2 52.97(5)
O1 Mg1 Mg2 Cl2 -65.96(5)
O2 Mg1 Mg2 Cl2 173.47(6)
Cl3 Mg1 Mg2 Cl2 -120.91(3)
Cl1 Mg1 Mg2 Cl2 119.06(3)
O3 Mg1 Mg2 Cl1 -66.09(5)
O1 Mg1 Mg2 Cl1 174.98(6)
O2 Mg1 Mg2 Cl1 54.40(5)
Cl3 Mg1 Mg2 Cl1 120.03(3)
Cl2 Mg1 Mg2 Cl1 -119.06(3)
O3 Mg1 Mg2 Cl3 173.88(6)
O1 Mg1 Mg2 Cl3 54.95(5)
O2 Mg1 Mg2 Cl3 -65.62(5)
Cl2 Mg1 Mg2 Cl3 120.91(3)
Cl1 Mg1 Mg2 Cl3 -120.03(3)
O5 Mg2 Cl1 Mg1 132.00(5)
O6 Mg2 Cl1 Mg1 -139.40(4)
Cl2 Mg2 Cl1 Mg1 -43.27(2)
Cl3 Mg2 Cl1 Mg1 42.41(2)
O3 Mg1 Cl1 Mg2 131.48(4)
O2 Mg1 Cl1 Mg2 -138.69(4)
Cl3 Mg1 Cl1 Mg2 -42.72(2)
Cl2 Mg1 Cl1 Mg2 42.95(2)
O4 Mg2 Cl2 Mg1 -137.64(4)
O6 Mg2 Cl2 Mg1 131.12(4)
Cl1 Mg2 Cl2 Mg1 43.24(2)
Cl3 Mg2 Cl2 Mg1 -41.90(2)
O3 Mg1 Cl2 Mg2 -139.41(4)
O1 Mg1 Cl2 Mg2 130.40(4)
Cl3 Mg1 Cl2 Mg2 42.22(2)
Cl1 Mg1 Cl2 Mg2 -43.22(2)
O1 Mg1 Cl3 Mg2 -137.14(4)
O2 Mg1 Cl3 Mg2 131.97(4)
Cl2 Mg1 Cl3 Mg2 -41.89(2)
Cl1 Mg1 Cl3 Mg2 42.64(2)
O5 Mg2 Cl3 Mg1 -139.42(4)
O4 Mg2 Cl3 Mg1 132.72(4)
Cl2 Mg2 Cl3 Mg1 42.23(2)
Cl1 Mg2 Cl3 Mg1 -42.72(2)
O3 Mg1 O1 C1 -96.50(14)
O2 Mg1 O1 C1 173.65(13)
Cl3 Mg1 O1 C1 77.73(13)
Cl2 Mg1 O1 C1 -7.32(13)
Mg2 Mg1 O1 C1 38.00(15)
O3 Mg1 O1 C4 114.15(13)
O2 Mg1 O1 C4 24.30(13)
Cl3 Mg1 O1 C4 -71.61(13)
Cl2 Mg1 O1 C4 -156.67(12)
Mg2 Mg1 O1 C4 -111.35(13)
O3 Mg1 O2 C5 166.24(15)
O1 Mg1 O2 C5 -103.50(15)
Cl3 Mg1 O2 C5 -14.78(15)
Cl1 Mg1 O2 C5 70.17(14)
Mg2 Mg1 O2 C5 30.84(16)
O3 Mg1 O2 C8 0.77(14)
O1 Mg1 O2 C8 91.03(14)
Cl3 Mg1 O2 C8 179.75(13)
Cl1 Mg1 O2 C8 -95.30(13)
Mg2 Mg1 O2 C8 -134.63(12)
O1 Mg1 O3 C9 -6.36(14)
O2 Mg1 O3 C9 84.66(14)
Cl2 Mg1 O3 C9 -101.47(13)
Cl1 Mg1 O3 C9 174.51(13)
Mg2 Mg1 O3 C9 -139.72(13)
O1 Mg1 O3 C12 158.94(13)
O2 Mg1 O3 C12 -110.04(13)
Cl2 Mg1 O3 C12 63.82(13)
Cl1 Mg1 O3 C12 -20.20(13)
Mg2 Mg1 O3 C12 25.57(15)
O5 Mg2 O4 C16 -64.74(12)
O6 Mg2 O4 C16 -153.49(12)
Cl2 Mg2 O4 C16 110.54(11)
Cl3 Mg2 O4 C16 25.24(12)
Mg1 Mg2 O4 C16 70.00(13)
O5 Mg2 O4 C13 154.59(13)
O6 Mg2 O4 C13 65.84(13)
Cl2 Mg2 O4 C13 -30.13(13)
Cl3 Mg2 O4 C13 -115.42(12)
Mg1 Mg2 O4 C13 -70.66(14)
O4 Mg2 O5 C20 -28.09(14)
O6 Mg2 O5 C20 63.09(14)
Cl1 Mg2 O5 C20 151.40(13)
Cl3 Mg2 O5 C20 -123.88(14)
Mg1 Mg2 O5 C20 -162.62(12)
O4 Mg2 O5 C17 152.04(16)
O6 Mg2 O5 C17 -116.79(16)
Cl1 Mg2 O5 C17 -28.48(16)
Cl3 Mg2 O5 C17 56.24(16)
Mg1 Mg2 O5 C17 17.50(18)
O5 Mg2 O6 C24 -179.13(13)
O4 Mg2 O6 C24 -91.31(13)
Cl2 Mg2 O6 C24 -0.21(13)
Cl1 Mg2 O6 C24 84.14(13)
Mg1 Mg2 O6 C24 45.76(14)
O5 Mg2 O6 C21 37.59(13)
O4 Mg2 O6 C21 125.42(12)
Cl2 Mg2 O6 C21 -143.49(12)
Cl1 Mg2 O6 C21 -59.13(12)
Mg1 Mg2 O6 C21 -97.51(12)
C4 O1 C1 C2 -22.9(2)
Mg1 O1 C1 C2 -175.89(12)
O1 C1 C2 C3 36.57(19)
C1 C2 C3 C4 -36.3(2)
C1 O1 C4 C3 -0.3(2)
Mg1 O1 C4 C3 152.65(13)
C2 C3 C4 O1 23.1(2)
C8 O2 C5 C6 -21.5(2)
Mg1 O2 C5 C6 170.96(13)
O2 C5 C6 C7 35.8(2)
C5 C6 C7 C8 -36.4(2)
C5 O2 C8 C7 -1.4(2)
Mg1 O2 C8 C7 165.98(13)
C6 C7 C8 O2 23.7(2)
C12 O3 C9 C10 25.81(19)
Mg1 O3 C9 C10 -167.11(12)
O3 C9 C10 C11 -39.71(19)
C9 C10 C11 C12 38.55(18)
C9 O3 C12 C11 -1.01(19)
Mg1 O3 C12 C11 -168.65(11)
C10 C11 C12 O3 -23.77(19)
C16 O4 C13 C14 -31.68(19)
Mg2 O4 C13 C14 114.00(15)
O4 C13 C14 C15 7.8(2)
C13 C14 C15 C16 17.8(2)
C13 O4 C16 C15 43.40(17)
Mg2 O4 C16 C15 -103.97(14)
C14 C15 C16 O4 -37.32(18)
C20 O5 C17 C18 0.1(2)
Mg2 O5 C17 C18 -179.97(13)
O5 C17 C18 C19 -22.7(2)
C17 C18 C19 C20 35.9(2)
C17 O5 C20 C19 22.8(2)
Mg2 O5 C20 C19 -157.10(13)
C18 C19 C20 O5 -36.1(2)
C24 O6 C21 C22 -4.5(2)
Mg2 O6 C21 C22 143.25(14)
O6 C21 C22 C23 27.1(2)
C21 C22 C23 C24 -38.7(2)
C21 O6 C24 C23 -20.5(2)
Mg2 O6 C24 C23 -167.55(12)
C22 C23 C24 O6 36.7(2)
C31 Al1 C25 C26 -81.63(16)
Cl5 Al1 C25 C26 39.60(16)
Cl4 Al1 C25 C26 156.79(13)
C31 Al1 C25 C30 96.35(16)
Cl5 Al1 C25 C30 -142.41(14)
Cl4 Al1 C25 C30 -25.22(17)
C30 C25 C26 C27 0.0(3)
Al1 C25 C26 C27 178.15(14)
C25 C26 C27 C28 0.6(3)
C26 C27 C28 C29 -0.8(3)
C27 C28 C29 C30 0.5(3)
C28 C29 C30 C25 0.1(3)
C26 C25 C30 C29 -0.3(3)
Al1 C25 C30 C29 -178.43(15)
C25 Al1 C31 C37 -22.27(18)
Cl5 Al1 C31 C37 -144.07(14)
Cl4 Al1 C31 C37 99.50(15)
C25 Al1 C31 C32 158.33(15)
Cl5 Al1 C31 C32 36.53(17)
Cl4 Al1 C31 C32 -79.90(16)
C37 C31 C32 C33 -0.3(3)
Al1 C31 C32 C33 179.09(15)
C31 C32 C33 C35 0.0(3)
C32 C33 C35 C36 0.4(3)
C33 C35 C36 C37 -0.5(3)
C35 C36 C37 C31 0.1(3)
C32 C31 C37 C36 0.3(3)
Al1 C31 C37 C36 -179.19(15)
